data_4101966
loop_
_publ_author_name
'Elodie Salager'
'Graeme M. Day'
'Robin S. Stein'
'Chris J. Pickard'
'B\'en\'edicte Elena'
'Lyndon Emsley'

_publ_section_title
;
 Powder Crystallography by Combined Crystal Structure Prediction and
 High-Resolution 1H Solid-State NMR Spectroscopy
;
_journal_name_full 'Journal of the American Chemical Society'
_journal_page_first 2564
_journal_page_last 2566
_journal_paper_doi 10.1021/ja909449k
_journal_volume 132
_journal_year 2010
_chemical_formula_sum 'C10 H14 O'
_space_group_IT_number 15
_symmetry_space_group_name_Hall '-I 2ya'
_symmetry_space_group_name_H-M 'I 1 2/a 1'
_cell_angle_alpha 90.000000
_cell_angle_beta 73.220800
_cell_angle_gamma 90.000000
_cell_formula_units_Z 8
_cell_length_a 22.823400
_cell_length_b 4.710500
_cell_length_c 17.646200
_cell_volume 1816.365
_cod_data_source_file ja909449k_si_002_17.cif
_cod_data_source_block spacegroup_15_frame_8
_cod_depositor_comments
;
 Removing duplicate loop entries from the _atom_type loop.

 Antanas Vaitkus,
 2018-07-07
;
_cod_database_code 4101966

loop_
_symmetry_equiv_pos_site_id
_symmetry_equiv_pos_as_xyz
1 x,y,z
2 1/2+x,1/2+y,1/2+z
3 -x,1/2+y,1/2-z
4 1/2-x,y,-z
5 -x,-y,-z
6 1/2-x,1/2-y,1/2-z
7 x,1/2-y,1/2+z
8 1/2+x,-y,z

loop_
_atom_site_label
_atom_site_type_symbol
_atom_site_fract_x
_atom_site_fract_y
_atom_site_fract_z
C1 C 0.122968 0.787823 0.145431
C2 C 0.063231 0.874549 0.149725
C3 C 0.169618 0.890869 0.081880
C4 C 0.051502 1.053143 0.093098
C5 C 0.158293 1.070737 0.024999
C6 C 0.098881 1.154463 0.029723
C7 C 0.134411 0.600416 0.209196
C8 C 0.121425 0.771823 0.286196
C9 C 0.200762 0.492821 0.188182
C10 C 0.086507 1.355074 -0.029878
O1 O 0.011966 0.796512 0.209842
H1 H 0.017911 0.605465 0.225693
H2 H 0.216392 0.828876 0.076008
H3 H 0.004546 1.114431 0.098456
H4 H 0.196152 1.145033 -0.023487
H5 H 0.103989 0.416441 0.217873
H6 H 0.074770 0.853484 0.305995
H7 H 0.128870 0.638945 0.333373
H8 H 0.152890 0.951856 0.277625
H9 H 0.214639 0.384316 0.131087
H10 H 0.206320 0.344646 0.233212
H11 H 0.232478 0.668467 0.186066
H12 H 0.128083 1.466644 -0.062173
H13 H 0.068629 1.245815 -0.073178
H14 H 0.052674 1.514528 -0.000732

loop_
_atom_type_symbol
_atom_type_radius_bond
C 0.680000
O 0.680000
H 0.230000
